data_4115982
loop_
_publ_author_name
'Aibing Xia'
'John P. Selegue'
'Alberto Carrillo'
'Carolyn P. Brock'

_publ_section_title
;
 Stereochemical Inversion of a Coordinated, Curved Hydrocarbon: Syntheses
 and Structures of exo- and endo-[Ru(\h6-fluoradene)(\h-C5Me5)][CF3SO3]
;
_journal_name_full 'Journal of the American Chemical Society'
_journal_page_first 3973
_journal_page_last 3974
_journal_paper_doi 10.1021/ja994266l
_journal_volume 122
_journal_year 2000
_chemical_compound_source
;
Synthesized in the laboratory of J. P. Selegue
;
_chemical_formula_moiety '(C29 H27 Ru 1+), (C F3 S O3 1-)'
_chemical_formula_sum 'C30 H27 F3 O3 Ru S'
_chemical_formula_weight 625.67
_chemical_melting_point 506(2)
_chemical_name_systematic
;
endo-pentahapto-pentamethylcyclopentadienyl-hexahapto-7bH-
indeno[1,2,3-jk]fluoreneruthenium(II) trifluoromethanesulfonate
;
_space_group_IT_number 33
_symmetry_cell_setting orthorhombic
_symmetry_Int_Tables_number 33
_symmetry_space_group_name_Hall 'P 2c -2n'
_symmetry_space_group_name_H-M 'P n a 21'
_atom_sites_solution_hydrogens geom
_atom_sites_solution_primary direct
_atom_sites_solution_secondary difmap
_audit_creation_date 96-03-28
_audit_creation_method 'created by SHELXL-93 and C P Brock'
_audit_update_record
;
;
_cell_angle_alpha 90.00
_cell_angle_beta 90.00
_cell_angle_gamma 90.00
_cell_formula_units_Z 4
_cell_length_a 23.723(4)
_cell_length_b 7.1323(9)
_cell_length_c 15.452(2)
_cell_measurement_reflns_used 22
_cell_measurement_temperature 296(1)
_cell_measurement_theta_max 12.4
_cell_measurement_theta_min 11.7
_cell_volume 2614.5(6)
_computing_cell_refinement 'CAD4-VAX (ENRAF-Nonius, 1988)'
_computing_data_collection 'CAD4-VAX (ENRAF-Nonius, 1988)'
_computing_structure_refinement 'SHELXL-93 (Sheldrick, 1993)'
_computing_structure_solution 'SHELXTL PC (Sheldrick, 1990)'
_diffrn_ambient_temperature 296(1)
_diffrn_measurement_device 'ENRAF-Nonius CAD4-VAX diffractometer'
_diffrn_measurement_method '\w/2\q scans'
_diffrn_radiation_monochromator graphite
_diffrn_radiation_type 'Mo K\a'
_diffrn_radiation_wavelength 0.71073
_diffrn_reflns_av_R_equivalents 0.0000
_diffrn_reflns_av_sigmaI/netI 0.0348
_diffrn_reflns_limit_h_max 28
_diffrn_reflns_limit_h_min 0
_diffrn_reflns_limit_k_max 8
_diffrn_reflns_limit_k_min 0
_diffrn_reflns_limit_l_max 18
_diffrn_reflns_limit_l_min 0
_diffrn_reflns_number 2385
_diffrn_reflns_theta_max 24.96
_diffrn_reflns_theta_min 2.16
_diffrn_standards_decay_% <0.2
_diffrn_standards_interval_time 60
_diffrn_standards_number 3
_exptl_absorpt_coefficient_mu 0.715
_exptl_absorpt_correction_T_max 0.90
_exptl_absorpt_correction_T_min 0.68
_exptl_absorpt_correction_type empirical
_exptl_absorpt_process_details 'based on 11 psi scans (Flack, 1977)'
_exptl_crystal_colour orange
_exptl_crystal_density_diffrn 1.590
_exptl_crystal_description
;
block
;
_exptl_crystal_F_000 1272
_exptl_crystal_preparation
;
Crystals were grown from dichloromethane by passing a slow stream of
nitrogen saturated with ethyl ether through the solution.
;
_exptl_crystal_size_max 0.45
_exptl_crystal_size_mid 0.30
_exptl_crystal_size_min 0.15
_refine_diff_density_max 1.00
_refine_diff_density_min -0.57
_refine_diff_density_rms 0.09
_refine_ls_extinction_method none
_refine_ls_goodness_of_fit_all 1.085
_refine_ls_goodness_of_fit_obs 1.102
_refine_ls_hydrogen_treatment riding
_refine_ls_matrix_type full
_refine_ls_number_parameters 343
_refine_ls_number_reflns 2385
_refine_ls_number_restraints 1
_refine_ls_restrained_S_all 1.085
_refine_ls_restrained_S_obs 1.102
_refine_ls_R_factor_all 0.0560
_refine_ls_R_factor_obs 0.0317
_refine_ls_shift/esd_max -0.003
_refine_ls_shift/esd_mean 0.000
_refine_ls_structure_factor_coef Fsqd
_refine_ls_weighting_details 'w=1/[\s^2^(Fo^2^)+(0.0566P)^2^+0.2338P] where P=(Fo^2^+2Fc^2^)/3'
_refine_ls_weighting_scheme calc
_refine_ls_wR_factor_all 0.0862
_refine_ls_wR_factor_obs 0.0772
_reflns_number_observed 1928
_reflns_number_total 2385
_reflns_observed_criterion >2sigma(I)
_cod_data_source_file ja994266l_1.cif
_cod_data_source_block RUFL2
_cod_depositor_comments
;
The following automatic conversions were performed:

'_refine_ls_weighting_scheme' value 'calc
w=1/[\s^2^(Fo^2^)+(0.0566P)^2^+0.2338P] where P=(Fo^2^+2Fc^2^)/3' was
changed to 'calc'. New tag '_refine_ls_weighting_details' was
created. The value of the new tag was set to
'w=1/[\s^2^(Fo^2^)+(0.0566P)^2^+0.2338P] where P=(Fo^2^+2Fc^2^)/3'.

Automatic conversion script
Id: cif_fix_values 3143 2015-03-26 13:38:13Z robertas 
;
_cod_database_code 4115982

loop_
_symmetry_equiv_pos_as_xyz
'x, y, z'
'-x, -y, z+1/2'
'x+1/2, -y+1/2, z'
'-x+1/2, y+1/2, z+1/2'

loop_
_atom_site_aniso_label
_atom_site_aniso_U_11
_atom_site_aniso_U_22
_atom_site_aniso_U_33
_atom_site_aniso_U_23
_atom_site_aniso_U_13
_atom_site_aniso_U_12
Ru 0.0309(2) 0.0233(2) 0.0352(2) 0.0003(5) -0.0009(3) -0.0005(2)
C1 0.039(4) 0.012(3) 0.050(5) -0.001(3) -0.002(4) -0.001(3)
C2 0.046(5) 0.020(5) 0.054(6) -0.009(5) 0.001(4) -0.002(4)
C3 0.045(5) 0.033(6) 0.062(7) -0.004(5) 0.012(5) 0.005(4)
C4 0.038(5) 0.035(6) 0.077(7) 0.005(5) -0.007(5) 0.010(4)
C5 0.054(6) 0.028(6) 0.044(5) 0.007(5) -0.011(4) 0.001(4)
C6 0.041(4) 0.020(4) 0.037(5) 0.003(3) -0.001(4) -0.003(4)
C7 0.042(4) 0.027(4) 0.047(5) -0.001(3) 0.008(4) -0.006(3)
C8 0.062(5) 0.044(4) 0.036(4) 0.004(3) 0.003(4) -0.006(3)
C9 0.055(5) 0.052(5) 0.064(5) 0.000(4) 0.026(4) -0.002(4)
C10 0.042(4) 0.047(5) 0.074(6) -0.006(4) 0.010(4) -0.006(3)
C11 0.042(3) 0.046(4) 0.054(6) 0.000(4) -0.004(4) -0.005(3)
C12 0.039(3) 0.030(3) 0.041(5) 0.000(3) 0.001(3) -0.009(2)
C13 0.039(4) 0.029(4) 0.048(4) -0.007(3) -0.003(3) -0.002(3)
C14 0.055(4) 0.033(4) 0.038(4) -0.006(3) -0.004(3) -0.008(3)
C15 0.068(5) 0.051(5) 0.052(5) -0.010(4) -0.010(4) -0.005(4)
C16 0.074(6) 0.071(6) 0.044(5) -0.011(5) -0.009(5) -0.011(5)
C17 0.113(8) 0.059(6) 0.036(5) -0.012(4) 0.022(5) -0.021(6)
C18 0.064(5) 0.047(5) 0.050(5) -0.010(4) 0.015(4) -0.001(4)
C19 0.052(4) 0.034(4) 0.042(4) -0.011(3) 0.003(3) -0.003(3)
C20 0.036(4) 0.030(4) 0.067(6) -0.010(3) -0.002(3) -0.009(3)
C21 0.051(5) 0.030(4) 0.047(5) 0.001(4) 0.013(4) -0.008(4)
C22 0.057(5) 0.021(4) 0.039(5) 0.002(4) -0.009(4) -0.005(4)
C23 0.034(3) 0.019(3) 0.058(6) -0.001(3) 0.006(3) -0.004(2)
C24 0.069(6) 0.029(4) 0.026(4) -0.005(3) -0.003(4) -0.009(4)
C25 0.060(5) 0.075(7) 0.113(9) -0.019(6) -0.024(6) -0.009(5)
C26 0.119(8) 0.052(5) 0.070(6) 0.001(5) 0.057(6) -0.020(5)
C27 0.112(7) 0.034(4) 0.068(6) -0.002(4) -0.041(6) 0.004(4)
C28 0.058(5) 0.038(5) 0.141(9) -0.007(5) 0.027(6) 0.004(4)
C29 0.154(10) 0.051(5) 0.038(5) -0.009(4) 0.008(5) 0.000(6)
S 0.0476(10) 0.0703(14) 0.0490(11) 0.0126(11) 0.0015(9) -0.0079(10)
F1 0.119(6) 0.125(6) 0.151(7) -0.067(5) 0.002(6) 0.020(5)
F2 0.085(4) 0.117(5) 0.117(5) 0.019(5) -0.052(4) -0.017(4)
F3 0.141(6) 0.081(4) 0.089(5) 0.017(4) -0.011(4) -0.043(4)
O1 0.089(5) 0.072(4) 0.093(5) -0.013(4) 0.010(4) 0.006(4)
O2 0.052(3) 0.118(6) 0.053(4) 0.018(4) -0.014(3) -0.008(4)
O3 0.065(4) 0.120(6) 0.080(5) 0.056(5) -0.002(3) -0.016(4)
C00 0.059(5) 0.064(5) 0.052(5) -0.006(4) 0.000(4) 0.007(4)

loop_
_atom_site_label
_atom_site_type_symbol
_atom_site_fract_x
_atom_site_fract_y
_atom_site_fract_z
_atom_site_U_iso_or_equiv
_atom_site_thermal_displace_type
_atom_site_occupancy
_atom_site_calc_flag
_atom_site_refinement_flags
Ru Ru 0.41124(2) 0.22062(5) 0.50000(3) 0.02981(14) Uani 1 d .
C1 C 0.3558(4) -0.0271(13) 0.4598(6) 0.034(2) Uani 1 d .
C2 C 0.4033(4) -0.0142(15) 0.4052(7) 0.040(2) Uani 1 d .
C3 C 0.4563(4) -0.0251(15) 0.4501(6) 0.047(2) Uani 1 d .
C4 C 0.4550(4) -0.0339(15) 0.5428(7) 0.050(3) Uani 1 d .
C5 C 0.4058(3) -0.0127(17) 0.5921(6) 0.042(3) Uani 1 d .
C6 C 0.3537(4) -0.0010(13) 0.5486(5) 0.033(2) Uani 1 d .
C7 C 0.2941(3) 0.0501(10) 0.5651(5) 0.039(2) Uani 1 d .
C8 C 0.2670(3) 0.0858(10) 0.6435(5) 0.048(2) Uani 1 d .
C9 C 0.2113(3) 0.1538(12) 0.6396(6) 0.057(2) Uani 1 d .
C10 C 0.1852(3) 0.1776(11) 0.5630(6) 0.055(2) Uani 1 d .
C11 C 0.2105(3) 0.1372(10) 0.4853(6) 0.047(2) Uani 1 d .
C12 C 0.2651(3) 0.0740(8) 0.4862(5) 0.037(2) Uani 1 d .
C13 C 0.3014(3) -0.0026(12) 0.4141(5) 0.038(2) Uani 1 d .
C14 C 0.3224(3) 0.0601(10) 0.3239(5) 0.042(2) Uani 1 d .
C15 C 0.2928(4) 0.1186(11) 0.2532(5) 0.057(2) Uani 1 d .
C16 C 0.3217(4) 0.1511(14) 0.1753(5) 0.063(2) Uani 1 d .
C17 C 0.3781(5) 0.1189(12) 0.1705(5) 0.069(3) Uani 1 d .
C18 C 0.4105(3) 0.0591(12) 0.2407(5) 0.054(2) Uani 1 d .
C19 C 0.3813(3) 0.0331(10) 0.3197(5) 0.043(2) Uani 1 d .
C20 C 0.4653(3) 0.4571(12) 0.5315(6) 0.044(2) Uani 1 d .
C21 C 0.4505(4) 0.4671(12) 0.4435(5) 0.043(2) Uani 1 d .
C22 C 0.3916(4) 0.4869(12) 0.4379(5) 0.039(2) Uani 1 d .
C23 C 0.3699(3) 0.4937(10) 0.5236(5) 0.037(2) Uani 1 d .
C24 C 0.4157(3) 0.4749(13) 0.5810(5) 0.041(2) Uani 1 d .
C25 C 0.5243(3) 0.4426(14) 0.5687(7) 0.082(3) Uani 1 d .
C26 C 0.4897(5) 0.4681(13) 0.3673(6) 0.081(3) Uani 1 d .
C27 C 0.3581(4) 0.5139(11) 0.3572(6) 0.072(3) Uani 1 d .
C28 C 0.3095(3) 0.5238(12) 0.5508(8) 0.079(3) Uani 1 d .
C29 C 0.4131(5) 0.4832(13) 0.6776(5) 0.081(3) Uani 1 d .
S S 0.10867(9) 0.4804(3) 0.35260(15) 0.0556(5) Uani 1 d .
F1 F 0.1171(3) 0.7939(11) 0.4380(6) 0.132(3) Uani 1 d .
F2 F 0.1893(3) 0.6302(10) 0.4448(5) 0.106(2) Uani 1 d .
F3 F 0.1691(3) 0.7830(9) 0.3305(5) 0.103(2) Uani 1 d .
O1 O 0.1495(3) 0.3780(9) 0.3050(5) 0.085(2) Uani 1 d .
O2 O 0.0637(2) 0.5602(10) 0.3036(4) 0.074(2) Uani 1 d .
O3 O 0.0910(2) 0.3922(12) 0.4326(5) 0.089(2) Uani 1 d .
C00 C 0.1484(4) 0.6812(13) 0.3935(6) 0.059(2) Uani 1 d .
H3 H 0.4913(4) -0.0101(15) 0.4197(6) 0.056 Uiso 1 d R
H4 H 0.4898(4) -0.0128(15) 0.5730(7) 0.060 Uiso 1 d R
H5 H 0.4082(3) 0.0113(17) 0.6531(6) 0.050 Uiso 1 d R
H8 H 0.2855(3) 0.0601(10) 0.6974(5) 0.057 Uiso 1 d R
H9 H 0.1919(3) 0.1856(12) 0.6921(6) 0.068 Uiso 1 d R
H10 H 0.1469(3) 0.2209(11) 0.5633(6) 0.066 Uiso 1 d R
H11 H 0.1908(3) 0.1565(10) 0.4317(6) 0.057 Uiso 1 d R
H13 H 0.2882(3) -0.1284(12) 0.4060(5) 0.046 Uiso 1 d R
H15 H 0.2528(4) 0.1371(11) 0.2575(5) 0.068 Uiso 1 d R
H16 H 0.3012(4) 0.1928(14) 0.1253(5) 0.076 Uiso 1 d R
H17 H 0.3959(5) 0.1372(12) 0.1153(5) 0.083 Uiso 1 d R
H18 H 0.4504(3) 0.0384(12) 0.2355(5) 0.064 Uiso 1 d R
H25A H 0.5407(3) 0.5647(14) 0.5748(7) 0.099 Uiso 1 d R
H25B H 0.5205(3) 0.3858(14) 0.6247(7) 0.099 Uiso 1 d R
H25C H 0.5481(3) 0.3661(14) 0.5330(7) 0.099 Uiso 1 d R
H26A H 0.5023(5) 0.5933(13) 0.3556(6) 0.097 Uiso 1 d R
H26B H 0.5216(5) 0.3898(13) 0.3798(6) 0.097 Uiso 1 d R
H26C H 0.4701(5) 0.4200(13) 0.3177(6) 0.097 Uiso 1 d R
H27A H 0.3558(4) 0.6441(11) 0.3421(6) 0.086 Uiso 1 d R
H27B H 0.3751(4) 0.4454(11) 0.3106(6) 0.086 Uiso 1 d R
H27C H 0.3208(4) 0.4663(11) 0.3676(6) 0.086 Uiso 1 d R
H28A H 0.3016(3) 0.6553(12) 0.5555(8) 0.095 Uiso 1 d R
H28B H 0.2843(3) 0.4682(12) 0.5095(8) 0.095 Uiso 1 d R
H28C H 0.3045(3) 0.4652(12) 0.6061(8) 0.095 Uiso 1 d R
H29A H 0.4178(5) 0.6111(13) 0.6954(5) 0.097 Uiso 1 d R
H29B H 0.3773(5) 0.4376(13) 0.6973(5) 0.097 Uiso 1 d R
H29C H 0.4427(5) 0.4082(13) 0.7020(5) 0.097 Uiso 1 d R

loop_
_atom_type_symbol
_atom_type_description
_atom_type_scat_dispersion_real
_atom_type_scat_dispersion_imag
_atom_type_scat_source
C C 0.0033 0.0016 'International Tables Vol C Tables 4.2.6.8 and 6.1.1.4'
H H 0.0000 0.0000 'International Tables Vol C Tables 4.2.6.8 and 6.1.1.4'
O O 0.0106 0.0060 'International Tables Vol C Tables 4.2.6.8 and 6.1.1.4'
F F 0.0171 0.0103 'International Tables Vol C Tables 4.2.6.8 and 6.1.1.4'
S S 0.1246 0.1234 'International Tables Vol C Tables 4.2.6.8 and 6.1.1.4'
Ru Ru -1.2594 0.8363 'International Tables Vol C Tables 4.2.6.8 and 6.1.1.4'

loop_
_geom_angle_atom_site_label_1
_geom_angle_atom_site_label_2
_geom_angle_atom_site_label_3
_geom_angle
_geom_angle_publ_flag
C21 Ru C20 37.8(3) no
C21 Ru C22 37.7(3) no
C20 Ru C22 63.2(3) no
C21 Ru C3 107.3(4) no
C20 Ru C3 114.3(3) no
C22 Ru C3 130.3(3) no
C21 Ru C5 154.2(3) no
C20 Ru C5 118.6(3) no
C22 Ru C5 159.2(3) no
C3 Ru C5 69.5(4) no
C21 Ru C4 126.0(3) no
C20 Ru C4 107.2(4) no
C22 Ru C4 162.9(3) no
C3 Ru C4 38.1(3) no
C5 Ru C4 37.3(3) no
C21 Ru C24 62.8(3) no
C20 Ru C24 37.5(3) no
C22 Ru C24 62.8(3) no
C3 Ru C24 146.4(4) no
C5 Ru C24 105.0(4) no
C4 Ru C24 119.1(4) no
C21 Ru C23 62.9(3) no
C20 Ru C23 62.7(3) no
C22 Ru C23 37.8(3) no
C3 Ru C23 168.0(3) no
C5 Ru C23 122.4(3) no
C4 Ru C23 152.8(4) no
C24 Ru C23 37.2(3) no
C21 Ru C6 167.4(3) no
C20 Ru C6 147.1(3) no
C22 Ru C6 129.7(4) no
C3 Ru C6 81.3(3) no
C5 Ru C6 37.2(3) no
C4 Ru C6 66.4(4) no
C24 Ru C6 115.0(3) no
C23 Ru C6 107.4(3) no
C21 Ru C2 112.3(3) no
C20 Ru C2 141.1(3) no
C22 Ru C2 110.3(4) no
C3 Ru C2 37.9(3) no
C5 Ru C2 81.5(2) no
C4 Ru C2 67.5(4) no
C24 Ru C2 173.1(4) no
C23 Ru C2 137.0(3) no
C6 Ru C2 68.7(3) no
C21 Ru C1 139.6(3) no
C20 Ru C1 177.1(3) no
C22 Ru C1 115.5(3) no
C3 Ru C1 64.4(4) no
C5 Ru C1 63.6(3) no
C4 Ru C1 73.4(3) no
C24 Ru C1 144.7(3) no
C23 Ru C1 118.0(3) no
C6 Ru C1 35.8(2) no
C2 Ru C1 36.3(3) no
C6 C1 C2 127.8(10) no
C6 C1 C13 115.2(9) no
C2 C1 C13 113.7(8) no
C6 C1 Ru 69.4(7) no
C2 C1 Ru 69.7(5) no
C13 C1 Ru 122.6(6) no
C1 C2 C3 113.9(10) no
C1 C2 C19 105.8(7) no
C3 C2 C19 139.6(8) no
C1 C2 Ru 74.0(6) no
C3 C2 Ru 69.5(5) no
C19 C2 Ru 116.8(7) no
C4 C3 C2 117.8(10) no
C4 C3 Ru 71.0(7) no
C2 C3 Ru 72.6(6) no
C5 C4 C3 123.7(10) no
C5 C4 Ru 71.3(6) no
C3 C4 Ru 70.9(7) no
C4 C5 C6 118.6(9) no
C4 C5 Ru 71.3(6) no
C6 C5 Ru 72.4(6) no
C1 C6 C5 115.7(10) no
C1 C6 C7 103.7(8) no
C5 C6 C7 140.3(8) no
C1 C6 Ru 74.8(6) no
C5 C6 Ru 70.4(6) no
C7 C6 Ru 118.0(6) no
C8 C7 C12 120.3(6) no
C8 C7 C6 129.3(7) no
C12 C7 C6 110.3(7) no
C7 C8 C9 117.3(7) no
C10 C9 C8 120.8(7) no
C9 C10 C11 122.8(7) no
C12 C11 C10 118.2(8) no
C11 C12 C7 120.6(7) no
C11 C12 C13 130.6(7) no
C7 C12 C13 108.4(5) no
C1 C13 C12 100.8(7) no
C1 C13 C14 100.6(6) no
C12 C13 C14 138.1(7) no
C15 C14 C19 121.0(7) no
C15 C14 C13 130.2(7) no
C19 C14 C13 108.7(6) no
C14 C15 C16 119.0(8) no
C17 C16 C15 120.0(8) no
C16 C17 C18 123.4(8) no
C17 C18 C19 116.2(7) no
C14 C19 C18 120.3(7) no
C14 C19 C2 110.1(6) no
C18 C19 C2 129.5(7) no
C21 C22 C23 107.9(6) no
C21 C22 C27 126.4(8) no
C23 C22 C27 125.5(8) no
C21 C22 Ru 70.9(5) no
C23 C22 Ru 72.4(5) no
C27 C22 Ru 126.5(6) no
C24 C23 C22 107.7(6) no
C24 C23 C28 124.8(7) no
C22 C23 C28 127.5(7) no
C24 C23 Ru 71.2(5) no
C22 C23 Ru 69.9(5) no
C28 C23 Ru 126.4(5) no
C23 C24 C20 108.2(7) no
C23 C24 C29 126.4(8) no
C20 C24 C29 125.3(8) no
C23 C24 Ru 71.6(5) no
C20 C24 Ru 70.0(5) no
C29 C24 Ru 126.7(7) no
C21 C20 C24 108.1(7) no
C21 C20 C25 127.0(7) no
C24 C20 C25 124.8(8) no
C21 C20 Ru 71.0(5) no
C24 C20 Ru 72.4(5) no
C25 C20 Ru 125.2(6) no
C22 C21 C20 108.2(7) no
C22 C21 C26 124.6(8) no
C20 C21 C26 127.1(8) no
C22 C21 Ru 71.3(5) no
C20 C21 Ru 71.2(6) no
C26 C21 Ru 125.8(6) no
F1 C00 F2 106.1(9) no
F1 C00 F3 105.4(9) no
F2 C00 F3 109.1(8) no
F1 C00 S 112.1(7) no
F2 C00 S 112.0(7) no
F3 C00 S 111.8(7) no
O1 S O2 116.1(4) no
O1 S O3 114.6(5) no
O2 S O3 114.2(4) no
O1 S C00 103.4(4) no
O2 S C00 104.8(4) no
O3 S C00 101.2(5) no

loop_
_geom_bond_atom_site_label_1
_geom_bond_atom_site_label_2
_geom_bond_distance
_geom_bond_publ_flag
Ru C1 2.288(9) no
Ru C2 2.233(10) no
Ru C3 2.192(10) no
Ru C4 2.193(10) no
Ru C5 2.193(11) no
Ru C6 2.219(9) no
Ru C20 2.175(8) no
Ru C21 2.173(8) no
Ru C22 2.178(8) no
Ru C23 2.211(7) no
Ru C24 2.206(9) no
C1 C6 1.385(9) no
C1 C2 1.411(13) no
C1 C13 1.482(11) no
C2 C3 1.439(12) no
C2 C19 1.459(12) no
C3 C4 1.433(10) no
C4 C5 1.403(12) no
C5 C6 1.407(11) no
C6 C7 1.484(11) no
C7 C8 1.394(10) no
C7 C12 1.410(10) no
C8 C9 1.409(10) no
C9 C10 1.346(12) no
C10 C11 1.373(11) no
C11 C12 1.372(9) no
C12 C13 1.511(10) no
C13 C14 1.546(11) no
C14 C15 1.364(11) no
C14 C19 1.413(10) no
C15 C16 1.404(12) no
C16 C17 1.360(13) no
C17 C18 1.396(12) no
C18 C19 1.416(10) no
C22 C21 1.407(12) no
C22 C23 1.421(12) no
C22 C27 1.492(10) no
C23 C24 1.409(10) no
C23 C28 1.507(10) no
C24 C20 1.410(10) no
C24 C29 1.495(11) no
C20 C21 1.407(12) no
C20 C25 1.515(11) no
C21 C26 1.499(10) no
C00 F1 1.292(10) no
C00 F2 1.306(10) no
C00 F3 1.310(12) no
C00 S 1.827(10) no
S O1 1.418(7) no
S O2 1.426(6) no
S O3 1.448(6) no
